data_9014211
loop_
_publ_author_name
'Effenberger, H.'

_publ_section_title
;
 CdCu(OH)3(NO3), a new layer compound
;
_journal_name_full 'Zeitschrift fur Kristallographie'
_journal_page_first 85
_journal_page_last 85
_journal_volume 19
_journal_year 2002
_chemical_compound_source Synthetic
_chemical_formula_sum 'Cd Cu H3 N O6'
_space_group_IT_number 11
_symmetry_space_group_name_Hall '-P 2yb'
_symmetry_space_group_name_H-M 'P 1 21/m 1'
_cell_angle_alpha 90
_cell_angle_beta 99.44
_cell_angle_gamma 90
_cell_length_a 5.846
_cell_length_b 6.613
_cell_length_c 6.697
_cell_formula_units_Z 2
_cell_volume 255.397
_database_code_amcsd 0019131
_exptl_crystal_density_diffrn 3.758
_cod_original_formula_sum 'Cd Cu N O6 H3'
_cod_database_code 9014211
_amcsd_formula_title CdCu(OH)3(NO3)

loop_
_space_group_symop_operation_xyz
x,y,z
x,1/2-y,z
-x,1/2+y,-z
-x,-y,-z

loop_
_atom_site_label
_atom_site_fract_x
_atom_site_fract_y
_atom_site_fract_z
_atom_site_occupancy
_atom_site_U_iso_or_equiv
Cd 0.51128 0.25000 0.91491 1.00000 0.02250
Cu 0.00000 0.00000 0.00000 1.00000 0.01480
N 0.27060 0.25000 0.40770 1.00000 0.03040
O-ON1 0.25980 0.25000 0.21980 1.00000 0.03240
O-ON2 0.45940 0.25000 0.52020 1.00000 0.04740
O-ON3 0.09080 0.20300 0.47620 0.50000 0.06800
O-OH1 0.88180 0.25000 0.84860 1.00000 0.01810
O-OH2 0.72460 0.01370 0.12910 1.00000 0.01970
H1 0.92900 0.25000 0.75200 1.00000 0.03000
H2 0.76300 0.04400 0.24400 1.00000 0.08000

loop_
_cod_related_entry_id
_cod_related_entry_database
_cod_related_entry_code
1 AMCSD 0019131
